data_7055847
loop_
_publ_author_name
'Raj Kumar, Ramasamy'
'Ramesh, Rengan'
'Ma\/lecki, Jan Grzegorz'

_publ_section_title
;
 Steric control on the coordination behaviour of carbazole
 thiosemicarbazones towards [RuH(Cl)(CO)(AsPh3)3]: a combined experimental
 and theoretical study
;
_journal_issue 12
_journal_name_full 'New J. Chem.'
_journal_page_first 10084
_journal_paper_doi 10.1039/C6NJ02430K
_journal_volume 40
_journal_year 2016
_chemical_formula_moiety 'C59 H48 As2 N4 O Ru S, C2 H3 N'
_chemical_formula_sum 'C61 H51 As2 N5 O Ru S'
_chemical_formula_weight 1153.04
_chemical_name_systematic
;
 ?
;
_space_group_crystal_system triclinic
_space_group_IT_number 2
_space_group_name_Hall '-P 1'
_space_group_name_H-M_alt 'P -1'
_symmetry_space_group_name_Hall '-P 1'
_symmetry_space_group_name_H-M 'P -1'
_atom_sites_solution_hydrogens geom
_atom_sites_solution_primary heavy
_audit_creation_date 2016-03-31
_audit_creation_method
;
Olex2 1.2
(compiled 2016.02.19 svn.r3266 for OlexSys, GUI svn.r5155)
;
_audit_update_record
;
2016-04-01 deposited with the CCDC.
2016-10-14 downloaded from the CCDC.
;
_cell_angle_alpha 86.508(4)
_cell_angle_beta 71.243(5)
_cell_angle_gamma 67.212(5)
_cell_formula_units_Z 2
_cell_length_a 12.3121(7)
_cell_length_b 13.7064(7)
_cell_length_c 17.7353(9)
_cell_measurement_reflns_used 6306
_cell_measurement_temperature 295(2)
_cell_measurement_theta_max 29.4310
_cell_measurement_theta_min 4.0480
_cell_volume 2605.8(3)
_computing_cell_refinement 'CrysAlisPro 1.171.38.41 (Rigaku OD, 2015)'
_computing_data_collection 'CrysAlisPro 1.171.38.41 (Rigaku OD, 2015)'
_computing_data_reduction 'CrysAlisPro 1.171.38.41 (Rigaku OD, 2015)'
_computing_molecular_graphics 'Olex2 (Dolomanov et al., 2009)'
_computing_publication_material 'Olex2 (Dolomanov et al., 2009)'
_computing_structure_refinement 'ShelXL (Sheldrick, 2015)'
_computing_structure_solution 'ShelXS (Sheldrick, 2008)'
_diffrn_ambient_temperature 295(2)
_diffrn_detector 'CCD plate'
_diffrn_detector_area_resol_mean 10.4015
_diffrn_detector_type Atlas
_diffrn_measured_fraction_theta_full 0.998
_diffrn_measured_fraction_theta_max 0.846
_diffrn_measurement_details
;
List of Runs (angles in degrees, time in seconds):

  1  \w    -41.00  51.00   1.00   20.49    --  -11.78  69.00   8.00   92
  2  \w     48.00  74.00   1.00   20.49    --    9.90  38.00  90.00   26
  3  \w     22.00  48.00   1.00   20.49    --  -11.78  38.00-120.00   26
  4  \w    -82.00   9.00   1.00   20.49    --  -11.78 -57.00  90.00   91
  5  \w    -85.00   9.00   1.00   20.49    --  -11.78 -69.00-124.00   94
;
_diffrn_measurement_device 'four-circle diffractometer'
_diffrn_measurement_device_type 'Xcalibur, Atlas, Gemini ultra'
_diffrn_measurement_method '\w scans'
_diffrn_orient_matrix_type 'CrysAlisPro convention (1999,Acta A55,543-557)'
_diffrn_orient_matrix_UB_11 -0.0480168000
_diffrn_orient_matrix_UB_12 -0.0187736000
_diffrn_orient_matrix_UB_13 0.0177517000
_diffrn_orient_matrix_UB_21 -0.0299983000
_diffrn_orient_matrix_UB_22 0.0255407000
_diffrn_orient_matrix_UB_23 -0.0280439000
_diffrn_orient_matrix_UB_31 0.0340075000
_diffrn_orient_matrix_UB_32 -0.0465048000
_diffrn_orient_matrix_UB_33 -0.0263041000
_diffrn_radiation_monochromator graphite
_diffrn_radiation_probe x-ray
_diffrn_radiation_type MoK\a
_diffrn_radiation_wavelength 0.71073
_diffrn_reflns_av_R_equivalents 0.0412
_diffrn_reflns_av_unetI/netI 0.0686
_diffrn_reflns_Laue_measured_fraction_full 0.998
_diffrn_reflns_Laue_measured_fraction_max 0.846
_diffrn_reflns_limit_h_max 17
_diffrn_reflns_limit_h_min -15
_diffrn_reflns_limit_k_max 16
_diffrn_reflns_limit_k_min -19
_diffrn_reflns_limit_l_max 24
_diffrn_reflns_limit_l_min -20
_diffrn_reflns_number 23594
_diffrn_reflns_point_group_measured_fraction_full 0.998
_diffrn_reflns_point_group_measured_fraction_max 0.846
_diffrn_reflns_theta_full 25.242
_diffrn_reflns_theta_max 29.634
_diffrn_reflns_theta_min 3.370
_diffrn_source 'fine-focus sealed X-ray tube'
_diffrn_source_type 'Enhance (Mo) X-ray Source'
_exptl_absorpt_coefficient_mu 1.648
_exptl_absorpt_correction_T_max 1.00000
_exptl_absorpt_correction_T_min 0.65060
_exptl_absorpt_correction_type multi-scan
_exptl_absorpt_process_details
;
CrysAlisPro 1.171.38.41 (Rigaku Oxford Diffraction, 2015)
Empirical absorption correction using spherical harmonics,
 implemented in SCALE3 ABSPACK scaling algorithm.
;
_exptl_crystal_colour yellow
_exptl_crystal_density_diffrn 1.470
_exptl_crystal_description plate
_exptl_crystal_F_000 1172
_exptl_crystal_size_max 0.30
_exptl_crystal_size_mid 0.26
_exptl_crystal_size_min 0.03
_refine_diff_density_max 1.755
_refine_diff_density_min -1.134
_refine_diff_density_rms 0.116
_refine_ls_extinction_method none
_refine_ls_goodness_of_fit_ref 1.018
_refine_ls_hydrogen_treatment constr
_refine_ls_matrix_type full
_refine_ls_number_parameters 642
_refine_ls_number_reflns 12414
_refine_ls_number_restraints 0
_refine_ls_restrained_S_all 1.018
_refine_ls_R_factor_all 0.0927
_refine_ls_R_factor_gt 0.0539
_refine_ls_shift/su_max 0.001
_refine_ls_shift/su_mean 0.000
_refine_ls_structure_factor_coef Fsqd
_refine_ls_weighting_details 'w=1/[\s^2^(Fo^2^)+(0.0850P)^2^] where P=(Fo^2^+2Fc^2^)/3'
_refine_ls_weighting_scheme calc
_refine_ls_wR_factor_gt 0.1328
_refine_ls_wR_factor_ref 0.1624
_reflns_Friedel_coverage 0.000
_reflns_number_gt 8113
_reflns_number_total 12414
_reflns_threshold_expression 'I > 2\s(I)'
_cod_data_source_file c6nj02430k2.cif
_cod_data_source_block rrk303c
_cod_depositor_comments 'Adding full bibliography for 7055846--7055847.cif.'
_cod_database_code 7055847
_shelxl_version_number 2014-3
_chemical_oxdiff_formula 'Ru1 As2 N5 O1 C61 H51'
_shelx_space_group_comment
;
The symmetry employed for this shelxl refinement is uniquely defined
by the following loop, which should always be used as a source of
symmetry information in preference to the above space-group names.
They are only intended as comments.
;
_reflns_odcompleteness_completeness 99.79
_reflns_odcompleteness_iscentric 1
_reflns_odcompleteness_theta 26.32
_olex2_refinement_description
;
1. Fixed Uiso
 At 1.2 times of:
  All C(H) groups, All C(H,H) groups, All N(H) groups
 At 1.5 times of:
  All C(H,H,H) groups
2.a Secondary CH2 refined with riding coordinates:
 C22(H22A,H22B)
2.b Aromatic/amide H refined with riding coordinates:
 N3(H3), C3(H3A), C6(H6), C9(H9), C10(H10), C11(H11), C12(H12), C15(H15),
 C17(H17), C18(H18), C19(H19), C20(H20), C21(H21), C25(H25), C26(H26), C27(H27),
  C28(H28), C29(H29), C31(H31), C32(H32), C33(H33), C34(H34), C35(H35),
 C37(H37), C38(H38), C39(H39), C40(H40), C41(H41), C43(H43), C44(H44), C45(H45),
  C46(H46), C47(H47), C49(H49), C50(H50), C51(H51), C52(H52), C53(H53),
 C55(H55), C56(H56), C57(H57), C58(H58), C59(H59)
2.c Idealised Me refined as rotating group:
 C23(H23A,H23B,H23C), C60(H60A,H60B,H60C)
;
_olex2_submission_special_instructions 'No special instructions were received'
_oxdiff_exptl_absorpt_empirical_details
;
Empirical correction (ABSPACK) includes:
- Absorption correction using spherical harmonics
- Frame scaling
;
_oxdiff_exptl_absorpt_empirical_full_max 1.304
_oxdiff_exptl_absorpt_empirical_full_min 0.780

loop_
_space_group_symop_operation_xyz
'x, y, z'
'-x, -y, -z'

loop_
_atom_site_label
_atom_site_type_symbol
_atom_site_fract_x
_atom_site_fract_y
_atom_site_fract_z
_atom_site_U_iso_or_equiv
_atom_site_adp_type
_atom_site_occupancy
_atom_site_site_symmetry_order
_atom_site_calc_flag
_atom_site_refinement_flags_posn
Ru1 Ru 0.72754(3) 0.39353(2) 0.26556(2) 0.02853(10) Uani 1 1 d .
As1 As 0.87527(4) 0.44380(3) 0.30107(2) 0.03114(12) Uani 1 1 d .
As2 As 0.57108(4) 0.34640(3) 0.23755(2) 0.03314(12) Uani 1 1 d .
S1 S 0.88711(11) 0.21279(9) 0.22099(6) 0.0461(3) Uani 1 1 d .
O1 O 0.5975(3) 0.3883(3) 0.43921(18) 0.0584(9) Uani 1 1 d .
N1 N 0.8158(3) 0.4086(3) 0.14602(18) 0.0358(8) Uani 1 1 d .
N2 N 0.9137(4) 0.3297(3) 0.0914(2) 0.0480(10) Uani 1 1 d .
N3 N 1.0391(5) 0.1524(3) 0.0754(2) 0.0739(15) Uani 1 1 d .
H3 H 1.0651 0.0974 0.1008 0.089 Uiso 1 1 calc R
N4 N 0.3551(4) 0.8106(3) 0.3254(2) 0.0513(10) Uani 1 1 d .
C1 C 0.6481(4) 0.3893(3) 0.3728(2) 0.0390(10) Uani 1 1 d .
C2 C 0.9469(5) 0.2400(4) 0.1227(3) 0.0492(12) Uani 1 1 d .
C3 C 0.7769(4) 0.5027(3) 0.1216(2) 0.0401(10) Uani 1 1 d .
H3A H 0.8161 0.5175 0.0706 0.048 Uiso 1 1 calc R
C4 C 0.6715(4) 0.5835(3) 0.1758(2) 0.0373(9) Uani 1 1 d .
C5 C 0.6254(4) 0.5512(3) 0.2552(2) 0.0350(9) Uani 1 1 d .
C6 C 0.5207(4) 0.6277(3) 0.3079(2) 0.0395(10) Uani 1 1 d .
H6 H 0.4889 0.6119 0.3601 0.047 Uiso 1 1 calc R
C7 C 0.4629(4) 0.7275(3) 0.2838(3) 0.0406(10) Uani 1 1 d .
C8 C 0.3301(5) 0.8928(4) 0.2763(3) 0.0534(12) Uani 1 1 d .
C9 C 0.2305(6) 0.9906(4) 0.2907(4) 0.0716(16) Uani 1 1 d .
H9 H 0.1678 1.0105 0.3399 0.086 Uiso 1 1 calc R
C10 C 0.2288(7) 1.0563(5) 0.2293(5) 0.088(2) Uani 1 1 d .
H10 H 0.1619 1.1213 0.2375 0.106 Uiso 1 1 calc R
C11 C 0.3203(8) 1.0310(5) 0.1568(5) 0.086(2) Uani 1 1 d .
H11 H 0.3147 1.0784 0.1170 0.104 Uiso 1 1 calc R
C12 C 0.4217(7) 0.9346(4) 0.1423(4) 0.0728(17) Uani 1 1 d .
H12 H 0.4854 0.9176 0.0935 0.087 Uiso 1 1 calc R
C13 C 0.4267(5) 0.8635(4) 0.2021(3) 0.0535(13) Uani 1 1 d .
C14 C 0.5099(5) 0.7572(3) 0.2065(3) 0.0444(11) Uani 1 1 d .
C15 C 0.6153(5) 0.6836(3) 0.1526(2) 0.0452(11) Uani 1 1 d .
H15 H 0.6481 0.7015 0.1013 0.054 Uiso 1 1 calc R
C16 C 1.0975(5) 0.1380(4) -0.0074(3) 0.0609(14) Uani 1 1 d .
C17 C 1.1344(7) 0.0384(5) -0.0442(4) 0.101(3) Uani 1 1 d .
H17 H 1.1180 -0.0152 -0.0140 0.122 Uiso 1 1 calc R
C18 C 1.1956(9) 0.0190(6) -0.1256(4) 0.126(3) Uani 1 1 d .
H18 H 1.2192 -0.0473 -0.1504 0.151 Uiso 1 1 calc R
C19 C 1.2213(7) 0.0987(6) -0.1699(4) 0.101(3) Uani 1 1 d .
H19 H 1.2658 0.0855 -0.2242 0.121 Uiso 1 1 calc R
C20 C 1.1826(7) 0.1921(6) -0.1347(4) 0.096(2) Uani 1 1 d .
H20 H 1.1973 0.2461 -0.1652 0.115 Uiso 1 1 calc R
C21 C 1.1202(6) 0.2140(5) -0.0534(3) 0.0812(19) Uani 1 1 d .
H21 H 1.0937 0.2819 -0.0305 0.097 Uiso 1 1 calc R
C22 C 0.2767(5) 0.8122(4) 0.4068(3) 0.0594(13) Uani 1 1 d .
H22A H 0.2923 0.7398 0.4214 0.071 Uiso 1 1 calc R
H22B H 0.1901 0.8460 0.4096 0.071 Uiso 1 1 calc R
C23 C 0.2994(7) 0.8704(6) 0.4658(4) 0.089(2) Uani 1 1 d .
H23A H 0.2789 0.9433 0.4538 0.134 Uiso 1 1 calc GR
H23B H 0.3856 0.8383 0.4623 0.134 Uiso 1 1 calc GR
H23C H 0.2484 0.8666 0.5188 0.134 Uiso 1 1 calc GR
C24 C 0.8050(4) 0.5840(3) 0.3561(2) 0.0347(9) Uani 1 1 d .
C25 C 0.7015(4) 0.6068(4) 0.4238(2) 0.0459(11) Uani 1 1 d .
H25 H 0.6708 0.5545 0.4422 0.055 Uiso 1 1 calc R
C26 C 0.6430(5) 0.7053(4) 0.4645(3) 0.0504(12) Uani 1 1 d .
H26 H 0.5744 0.7187 0.5104 0.060 Uiso 1 1 calc R
C27 C 0.6861(5) 0.7834(4) 0.4374(3) 0.0519(12) Uani 1 1 d .
H27 H 0.6459 0.8505 0.4641 0.062 Uiso 1 1 calc R
C28 C 0.7881(6) 0.7626(4) 0.3710(3) 0.0587(14) Uani 1 1 d .
H28 H 0.8174 0.8157 0.3527 0.070 Uiso 1 1 calc R
C29 C 0.8487(5) 0.6627(4) 0.3305(3) 0.0502(12) Uani 1 1 d .
H29 H 0.9192 0.6489 0.2859 0.060 Uiso 1 1 calc R
C30 C 1.0208(4) 0.4405(3) 0.2137(2) 0.0374(9) Uani 1 1 d .
C31 C 1.0119(5) 0.5183(4) 0.1592(2) 0.0461(11) Uani 1 1 d .
H31 H 0.9361 0.5748 0.1657 0.055 Uiso 1 1 calc R
C32 C 1.1160(5) 0.5118(5) 0.0953(3) 0.0592(14) Uani 1 1 d .
H32 H 1.1107 0.5652 0.0600 0.071 Uiso 1 1 calc R
C33 C 1.2265(5) 0.4269(5) 0.0842(3) 0.0649(15) Uani 1 1 d .
H33 H 1.2958 0.4226 0.0410 0.078 Uiso 1 1 calc R
C34 C 1.2363(5) 0.3481(5) 0.1362(3) 0.0618(14) Uani 1 1 d .
H34 H 1.3115 0.2903 0.1278 0.074 Uiso 1 1 calc R
C35 C 1.1340(5) 0.3548(4) 0.2011(3) 0.0516(12) Uani 1 1 d .
H35 H 1.1409 0.3017 0.2367 0.062 Uiso 1 1 calc R
C36 C 0.9536(4) 0.3582(3) 0.3748(2) 0.0366(9) Uani 1 1 d .
C37 C 1.0279(5) 0.3895(4) 0.4040(3) 0.0516(12) Uani 1 1 d .
H37 H 1.0372 0.4529 0.3899 0.062 Uiso 1 1 calc R
C38 C 1.0877(5) 0.3274(5) 0.4537(3) 0.0622(14) Uani 1 1 d .
H38 H 1.1382 0.3484 0.4726 0.075 Uiso 1 1 calc R
C39 C 1.0730(5) 0.2344(5) 0.4756(3) 0.0610(14) Uani 1 1 d .
H39 H 1.1137 0.1926 0.5092 0.073 Uiso 1 1 calc R
C40 C 0.9993(5) 0.2027(4) 0.4484(3) 0.0518(12) Uani 1 1 d .
H40 H 0.9897 0.1396 0.4634 0.062 Uiso 1 1 calc R
C41 C 0.9386(4) 0.2653(4) 0.3980(2) 0.0430(10) Uani 1 1 d .
H41 H 0.8875 0.2442 0.3799 0.052 Uiso 1 1 calc R
C42 C 0.4024(4) 0.4546(3) 0.2751(2) 0.0399(10) Uani 1 1 d .
C43 C 0.3426(5) 0.5139(5) 0.2246(3) 0.0672(16) Uani 1 1 d .
H43 H 0.3801 0.5001 0.1697 0.081 Uiso 1 1 calc R
C44 C 0.2261(7) 0.5946(5) 0.2556(4) 0.094(2) Uani 1 1 d .
H44 H 0.1859 0.6349 0.2211 0.112 Uiso 1 1 calc R
C45 C 0.1698(5) 0.6156(5) 0.3360(4) 0.0722(16) Uani 1 1 d .
H45 H 0.0916 0.6699 0.3562 0.087 Uiso 1 1 calc R
C46 C 0.2276(5) 0.5576(5) 0.3860(3) 0.0651(15) Uani 1 1 d .
H46 H 0.1897 0.5723 0.4409 0.078 Uiso 1 1 calc R
C47 C 0.3431(5) 0.4763(4) 0.3560(3) 0.0528(12) Uani 1 1 d .
H47 H 0.3814 0.4354 0.3911 0.063 Uiso 1 1 calc R
C48 C 0.5408(4) 0.2272(3) 0.2919(2) 0.0392(10) Uani 1 1 d .
C49 C 0.4337(5) 0.2108(4) 0.2981(3) 0.0606(14) Uani 1 1 d .
H49 H 0.3741 0.2588 0.2780 0.073 Uiso 1 1 calc R
C50 C 0.4156(6) 0.1250(5) 0.3334(4) 0.0752(17) Uani 1 1 d .
H50 H 0.3449 0.1136 0.3357 0.090 Uiso 1 1 calc R
C51 C 0.5002(6) 0.0554(5) 0.3654(3) 0.0682(16) Uani 1 1 d .
H51 H 0.4875 -0.0035 0.3888 0.082 Uiso 1 1 calc R
C52 C 0.6030(5) 0.0722(4) 0.3630(3) 0.0560(13) Uani 1 1 d .
H52 H 0.6596 0.0256 0.3860 0.067 Uiso 1 1 calc R
C53 C 0.6237(5) 0.1585(3) 0.3265(2) 0.0442(10) Uani 1 1 d .
H53 H 0.6938 0.1701 0.3254 0.053 Uiso 1 1 calc R
C54 C 0.5913(4) 0.3127(4) 0.1274(2) 0.0460(11) Uani 1 1 d .
C55 C 0.6077(6) 0.3848(5) 0.0719(3) 0.0634(15) Uani 1 1 d .
H55 H 0.6091 0.4480 0.0869 0.076 Uiso 1 1 calc R
C56 C 0.6222(7) 0.3614(6) -0.0077(3) 0.085(2) Uani 1 1 d .
H56 H 0.6335 0.4097 -0.0456 0.102 Uiso 1 1 calc R
C57 C 0.6201(7) 0.2705(6) -0.0299(3) 0.084(2) Uani 1 1 d .
H57 H 0.6302 0.2560 -0.0828 0.101 Uiso 1 1 calc R
C58 C 0.6031(8) 0.1990(6) 0.0253(4) 0.095(2) Uani 1 1 d .
H58 H 0.6016 0.1360 0.0099 0.115 Uiso 1 1 calc R
C59 C 0.5881(6) 0.2205(5) 0.1044(3) 0.0719(17) Uani 1 1 d .
H59 H 0.5759 0.1721 0.1419 0.086 Uiso 1 1 calc R
N5 N -0.0610(12) 0.9494(12) 0.3648(8) 0.198(6) Uani 1 1 d .
C60 C 0.0601(12) 0.8964(9) 0.2138(8) 0.163(4) Uani 1 1 d .
H60A H 0.0581 0.9588 0.1855 0.245 Uiso 1 1 calc GR
H60B H 0.0229 0.8595 0.1926 0.245 Uiso 1 1 calc GR
H60C H 0.1449 0.8508 0.2077 0.245 Uiso 1 1 calc GR
C61 C -0.0115(12) 0.9282(9) 0.3012(11) 0.131(4) Uani 1 1 d .

loop_
_atom_site_aniso_label
_atom_site_aniso_U_11
_atom_site_aniso_U_22
_atom_site_aniso_U_33
_atom_site_aniso_U_23
_atom_site_aniso_U_13
_atom_site_aniso_U_12
Ru1 0.02426(18) 0.02906(18) 0.02885(18) 0.00108(12) -0.00762(13) -0.00747(14)
As1 0.0255(2) 0.0348(2) 0.0316(2) 0.00258(15) -0.00782(16) -0.01127(18)
As2 0.0299(2) 0.0360(2) 0.0342(2) 0.00130(16) -0.01269(17) -0.01151(19)
S1 0.0397(7) 0.0385(6) 0.0437(6) 0.0017(4) -0.0059(5) -0.0043(5)
O1 0.058(2) 0.080(2) 0.0378(18) 0.0063(15) -0.0041(16) -0.037(2)
N1 0.032(2) 0.0356(19) 0.0339(17) -0.0021(14) -0.0103(14) -0.0064(16)
N2 0.043(2) 0.042(2) 0.0377(19) -0.0033(15) -0.0018(16) -0.0029(18)
N3 0.078(4) 0.045(2) 0.052(2) -0.0015(18) 0.001(2) 0.006(2)
N4 0.036(2) 0.037(2) 0.067(2) -0.0054(18) -0.0084(19) -0.0051(18)
C1 0.033(2) 0.048(3) 0.038(2) 0.0009(17) -0.0077(18) -0.020(2)
C2 0.046(3) 0.043(3) 0.044(2) -0.0054(19) -0.005(2) -0.008(2)
C3 0.043(3) 0.044(3) 0.031(2) 0.0054(17) -0.0117(18) -0.015(2)
C4 0.036(2) 0.038(2) 0.033(2) -0.0001(16) -0.0108(17) -0.0094(19)
C5 0.032(2) 0.037(2) 0.037(2) 0.0016(16) -0.0128(17) -0.0124(19)
C6 0.033(2) 0.041(2) 0.040(2) -0.0039(17) -0.0056(18) -0.014(2)
C7 0.032(3) 0.031(2) 0.056(3) -0.0028(18) -0.014(2) -0.0095(19)
C8 0.041(3) 0.039(3) 0.081(3) 0.000(2) -0.026(3) -0.011(2)
C9 0.049(4) 0.039(3) 0.118(5) -0.003(3) -0.032(3) -0.002(3)
C10 0.081(5) 0.040(3) 0.144(6) -0.007(4) -0.063(5) 0.000(3)
C11 0.105(6) 0.051(4) 0.116(6) 0.019(4) -0.067(5) -0.020(4)
C12 0.095(5) 0.044(3) 0.084(4) 0.009(3) -0.051(4) -0.016(3)
C13 0.062(4) 0.036(3) 0.070(3) 0.007(2) -0.036(3) -0.015(2)
C14 0.047(3) 0.034(2) 0.052(3) 0.0064(18) -0.024(2) -0.009(2)
C15 0.049(3) 0.043(3) 0.038(2) 0.0023(18) -0.011(2) -0.014(2)
C16 0.059(4) 0.051(3) 0.043(3) -0.006(2) 0.001(2) -0.003(3)
C17 0.111(7) 0.062(4) 0.082(4) -0.012(3) -0.002(4) -0.003(4)
C18 0.159(9) 0.078(5) 0.077(5) -0.029(4) -0.013(5) 0.005(5)
C19 0.089(6) 0.088(5) 0.070(4) -0.020(4) 0.007(4) 0.002(4)
C20 0.096(6) 0.078(5) 0.069(4) -0.004(3) 0.013(4) -0.019(4)
C21 0.087(5) 0.061(4) 0.068(4) -0.010(3) -0.001(3) -0.017(3)
C22 0.035(3) 0.052(3) 0.075(3) -0.012(2) 0.000(2) -0.012(2)
C23 0.078(5) 0.103(5) 0.082(4) -0.010(4) -0.017(4) -0.035(4)
C24 0.031(2) 0.040(2) 0.034(2) 0.0007(16) -0.0120(17) -0.0130(19)
C25 0.040(3) 0.048(3) 0.049(2) 0.0004(19) -0.008(2) -0.021(2)
C26 0.038(3) 0.061(3) 0.042(2) -0.009(2) -0.004(2) -0.014(2)
C27 0.054(3) 0.041(3) 0.054(3) -0.007(2) -0.021(2) -0.007(2)
C28 0.076(4) 0.046(3) 0.059(3) 0.007(2) -0.019(3) -0.030(3)
C29 0.046(3) 0.052(3) 0.046(2) -0.002(2) -0.001(2) -0.022(2)
C30 0.031(2) 0.044(2) 0.039(2) -0.0027(17) -0.0083(17) -0.017(2)
C31 0.042(3) 0.053(3) 0.036(2) -0.0009(18) -0.0056(19) -0.017(2)
C32 0.062(4) 0.073(4) 0.041(3) 0.006(2) -0.008(2) -0.033(3)
C33 0.049(4) 0.097(4) 0.040(3) -0.006(3) 0.005(2) -0.034(3)
C34 0.033(3) 0.072(4) 0.059(3) -0.005(3) 0.000(2) -0.009(3)
C35 0.037(3) 0.053(3) 0.055(3) 0.002(2) -0.007(2) -0.014(2)
C36 0.027(2) 0.048(3) 0.031(2) 0.0038(16) -0.0099(16) -0.0099(19)
C37 0.047(3) 0.060(3) 0.057(3) 0.011(2) -0.025(2) -0.025(3)
C38 0.048(3) 0.081(4) 0.068(3) 0.008(3) -0.034(3) -0.025(3)
C39 0.045(3) 0.076(4) 0.048(3) 0.008(2) -0.020(2) -0.006(3)
C40 0.047(3) 0.051(3) 0.046(2) 0.012(2) -0.010(2) -0.013(2)
C41 0.034(3) 0.056(3) 0.039(2) 0.0078(19) -0.0111(19) -0.018(2)
C42 0.032(2) 0.040(2) 0.048(2) -0.0022(18) -0.0146(19) -0.012(2)
C43 0.048(3) 0.076(4) 0.056(3) -0.003(3) -0.022(3) 0.003(3)
C44 0.070(5) 0.089(5) 0.088(4) -0.004(3) -0.043(4) 0.020(4)
C45 0.037(3) 0.068(4) 0.088(4) -0.022(3) -0.016(3) 0.004(3)
C46 0.037(3) 0.082(4) 0.062(3) -0.011(3) -0.004(2) -0.017(3)
C47 0.035(3) 0.059(3) 0.055(3) 0.004(2) -0.014(2) -0.009(2)
C48 0.041(3) 0.041(2) 0.042(2) 0.0011(17) -0.0138(19) -0.022(2)
C49 0.054(4) 0.071(4) 0.073(3) 0.015(3) -0.026(3) -0.038(3)
C50 0.071(5) 0.079(4) 0.099(4) 0.016(3) -0.030(4) -0.053(4)
C51 0.073(5) 0.052(3) 0.080(4) 0.010(3) -0.010(3) -0.038(3)
C52 0.054(4) 0.044(3) 0.062(3) 0.002(2) -0.012(2) -0.016(3)
C53 0.042(3) 0.041(3) 0.049(2) 0.0019(19) -0.013(2) -0.018(2)
C54 0.038(3) 0.058(3) 0.041(2) -0.006(2) -0.017(2) -0.014(2)
C55 0.074(4) 0.085(4) 0.052(3) 0.014(3) -0.030(3) -0.046(3)
C56 0.093(5) 0.130(6) 0.050(3) 0.019(3) -0.032(3) -0.058(5)
C57 0.095(5) 0.114(6) 0.041(3) -0.005(3) -0.024(3) -0.036(4)
C58 0.122(7) 0.092(5) 0.073(4) -0.024(4) -0.037(4) -0.032(5)
C59 0.083(5) 0.071(4) 0.059(3) -0.009(3) -0.027(3) -0.024(3)
N5 0.133(10) 0.232(13) 0.224(13) 0.069(11) -0.026(9) -0.098(9)
C60 0.154(12) 0.138(9) 0.235(14) 0.021(9) -0.103(11) -0.064(8)
C61 0.099(9) 0.114(8) 0.214(13) 0.047(9) -0.066(9) -0.070(7)

loop_
_atom_type_symbol
_atom_type_description
_atom_type_scat_dispersion_real
_atom_type_scat_dispersion_imag
_atom_type_scat_source
C C 0.0033 0.0016 'International Tables Vol C Tables 4.2.6.8 and 6.1.1.4'
H H 0.0000 0.0000 'International Tables Vol C Tables 4.2.6.8 and 6.1.1.4'
As As 0.0499 2.0058 'International Tables Vol C Tables 4.2.6.8 and 6.1.1.4'
N N 0.0061 0.0033 'International Tables Vol C Tables 4.2.6.8 and 6.1.1.4'
O O 0.0106 0.0060 'International Tables Vol C Tables 4.2.6.8 and 6.1.1.4'
Ru Ru -1.2594 0.8363 'International Tables Vol C Tables 4.2.6.8 and 6.1.1.4'
S S 0.1246 0.1234 'International Tables Vol C Tables 4.2.6.8 and 6.1.1.4'

loop_
_geom_angle_atom_site_label_1
_geom_angle_atom_site_label_2
_geom_angle_atom_site_label_3
_geom_angle
As1 Ru1 As2 176.777(17)
As1 Ru1 S1 90.43(3)
As2 Ru1 S1 91.45(3)
N1 Ru1 As1 88.66(10)
N1 Ru1 As2 94.30(10)
N1 Ru1 S1 77.57(9)
C1 Ru1 As1 89.14(13)
C1 Ru1 As2 87.84(13)
C1 Ru1 S1 105.53(14)
C1 Ru1 N1 176.21(15)
C1 Ru1 C5 97.46(17)
C5 Ru1 As1 90.17(11)
C5 Ru1 As2 89.13(11)
C5 Ru1 S1 157.01(11)
C5 Ru1 N1 79.47(14)
C24 As1 Ru1 114.90(12)
C30 As1 Ru1 116.15(12)
C30 As1 C24 105.21(17)
C36 As1 Ru1 117.32(13)
C36 As1 C24 100.35(16)
C36 As1 C30 100.67(18)
C42 As2 Ru1 114.44(12)
C42 As2 C54 102.53(18)
C48 As2 Ru1 115.90(13)
C48 As2 C42 99.23(19)
C48 As2 C54 102.70(18)
C54 As2 Ru1 119.26(15)
C2 S1 Ru1 95.79(16)
N2 N1 Ru1 127.2(3)
C3 N1 Ru1 115.8(3)
C3 N1 N2 117.0(3)
C2 N2 N1 111.7(3)
C2 N3 H3 114.7
C2 N3 C16 130.7(4)
C16 N3 H3 114.7
C7 N4 C8 109.1(4)
C7 N4 C22 126.4(4)
C8 N4 C22 124.4(4)
O1 C1 Ru1 178.9(5)
N2 C2 S1 127.8(3)
N2 C2 N3 118.9(4)
N3 C2 S1 113.3(4)
N1 C3 H3A 121.2
N1 C3 C4 117.7(4)
C4 C3 H3A 121.2
C3 C4 C5 115.2(4)
C15 C4 C3 121.9(4)
C15 C4 C5 122.8(4)
C4 C5 Ru1 111.6(3)
C6 C5 Ru1 132.3(3)
C6 C5 C4 116.0(4)
C5 C6 H6 119.5
C7 C6 C5 121.0(4)
C7 C6 H6 119.5
N4 C7 C6 129.3(4)
N4 C7 C14 108.7(4)
C6 C7 C14 121.9(4)
N4 C8 C9 130.1(5)
N4 C8 C13 108.6(4)
C9 C8 C13 121.4(5)
C8 C9 H9 121.4
C10 C9 C8 117.1(6)
C10 C9 H9 121.4
C9 C10 H10 118.4
C11 C10 C9 123.3(6)
C11 C10 H10 118.4
C10 C11 H11 119.9
C10 C11 C12 120.1(6)
C12 C11 H11 119.9
C11 C12 H12 120.5
C11 C12 C13 119.0(6)
C13 C12 H12 120.5
C8 C13 C14 106.6(4)
C12 C13 C8 119.1(5)
C12 C13 C14 134.2(5)
C7 C14 C13 106.9(4)
C15 C14 C7 118.8(4)
C15 C14 C13 134.3(4)
C4 C15 C14 119.5(4)
C4 C15 H15 120.3
C14 C15 H15 120.3
C17 C16 N3 117.7(5)
C21 C16 N3 124.2(5)
C21 C16 C17 118.0(5)
C16 C17 H17 120.0
C18 C17 C16 120.1(7)
C18 C17 H17 120.0
C17 C18 H18 120.2
C19 C18 C17 119.7(7)
C19 C18 H18 120.2
C18 C19 H19 120.4
C20 C19 C18 119.2(7)
C20 C19 H19 120.4
C19 C20 H20 118.9
C19 C20 C21 122.3(7)
C21 C20 H20 118.9
C16 C21 C20 120.6(6)
C16 C21 H21 119.7
C20 C21 H21 119.7
N4 C22 H22A 109.1
N4 C22 H22B 109.1
N4 C22 C23 112.5(5)
H22A C22 H22B 107.8
C23 C22 H22A 109.1
C23 C22 H22B 109.1
C22 C23 H23A 109.5
C22 C23 H23B 109.5
C22 C23 H23C 109.5
H23A C23 H23B 109.5
H23A C23 H23C 109.5
H23B C23 H23C 109.5
C25 C24 As1 117.6(3)
C29 C24 As1 124.3(3)
C29 C24 C25 118.1(4)
C24 C25 H25 119.3
C26 C25 C24 121.4(4)
C26 C25 H25 119.3
C25 C26 H26 120.1
C27 C26 C25 119.9(4)
C27 C26 H26 120.1
C26 C27 H27 120.1
C28 C27 C26 119.8(4)
C28 C27 H27 120.1
C27 C28 H28 119.7
C27 C28 C29 120.5(5)
C29 C28 H28 119.7
C24 C29 C28 120.3(4)
C24 C29 H29 119.8
C28 C29 H29 119.8
C31 C30 As1 121.1(3)
C31 C30 C35 118.9(4)
C35 C30 As1 119.8(3)
C30 C31 H31 120.0
C32 C31 C30 120.0(5)
C32 C31 H31 120.0
C31 C32 H32 120.0
C33 C32 C31 120.0(5)
C33 C32 H32 120.0
C32 C33 H33 119.6
C32 C33 C34 120.7(5)
C34 C33 H33 119.6
C33 C34 H34 120.1
C33 C34 C35 119.8(5)
C35 C34 H34 120.1
C30 C35 H35 119.8
C34 C35 C30 120.4(5)
C34 C35 H35 119.8
C37 C36 As1 120.0(3)
C41 C36 As1 121.2(3)
C41 C36 C37 118.8(4)
C36 C37 H37 119.8
C38 C37 C36 120.5(5)
C38 C37 H37 119.8
C37 C38 H38 120.0
C39 C38 C37 119.9(5)
C39 C38 H38 120.0
C38 C39 H39 119.7
C40 C39 C38 120.7(5)
C40 C39 H39 119.7
C39 C40 H40 120.2
C39 C40 C41 119.6(5)
C41 C40 H40 120.2
C36 C41 C40 120.5(4)
C36 C41 H41 119.8
C40 C41 H41 119.8
C43 C42 As2 123.0(3)
C43 C42 C47 118.3(4)
C47 C42 As2 118.5(3)
C42 C43 H43 120.0
C42 C43 C44 120.0(5)
C44 C43 H43 120.0
C43 C44 H44 119.7
C45 C44 C43 120.7(5)
C45 C44 H44 119.7
C44 C45 H45 120.1
C46 C45 C44 119.8(5)
C46 C45 H45 120.1
C45 C46 H46 119.9
C45 C46 C47 120.1(5)
C47 C46 H46 119.9
C42 C47 C46 121.1(5)
C42 C47 H47 119.5
C46 C47 H47 119.5
C49 C48 As2 120.8(4)
C53 C48 As2 120.6(3)
C53 C48 C49 118.5(4)
C48 C49 H49 119.8
C50 C49 C48 120.5(5)
C50 C49 H49 119.8
C49 C50 H50 119.7
C49 C50 C51 120.6(6)
C51 C50 H50 119.7
C50 C51 H51 120.0
C52 C51 C50 120.1(5)
C52 C51 H51 120.0
C51 C52 H52 119.9
C51 C52 C53 120.1(5)
C53 C52 H52 119.9
C48 C53 C52 120.1(5)
C48 C53 H53 119.9
C52 C53 H53 119.9
C55 C54 As2 118.5(4)
C59 C54 As2 121.8(4)
C59 C54 C55 119.7(4)
C54 C55 H55 120.5
C54 C55 C56 119.0(6)
C56 C55 H55 120.5
C55 C56 H56 119.5
C57 C56 C55 121.0(6)
C57 C56 H56 119.5
C56 C57 H57 120.0
C56 C57 C58 120.1(5)
C58 C57 H57 120.0
C57 C58 H58 120.0
C57 C58 C59 120.0(6)
C59 C58 H58 120.0
C54 C59 C58 120.3(6)
C54 C59 H59 119.9
C58 C59 H59 119.9
H60A C60 H60B 109.5
H60A C60 H60C 109.5
H60B C60 H60C 109.5
C61 C60 H60A 109.5
C61 C60 H60B 109.5
C61 C60 H60C 109.5
N5 C61 C60 178.3(17)

loop_
_geom_bond_atom_site_label_1
_geom_bond_atom_site_label_2
_geom_bond_distance
Ru1 As1 2.4372(5)
Ru1 As2 2.4481(5)
Ru1 S1 2.4680(12)
Ru1 N1 2.087(3)
Ru1 C1 1.846(4)
Ru1 C5 2.069(4)
As1 C24 1.947(4)
As1 C30 1.942(4)
As1 C36 1.940(4)
As2 C42 1.949(4)
As2 C48 1.947(4)
As2 C54 1.950(4)
S1 C2 1.740(5)
O1 C1 1.145(5)
N1 N2 1.388(5)
N1 C3 1.292(5)
N2 C2 1.289(6)
N3 H3 0.8600
N3 C2 1.375(6)
N3 C16 1.399(6)
N4 C7 1.379(6)
N4 C8 1.381(6)
N4 C22 1.452(6)
C3 H3A 0.9300
C3 C4 1.432(6)
C4 C5 1.451(5)
C4 C15 1.382(6)
C5 C6 1.390(6)
C6 H6 0.9300
C6 C7 1.390(6)
C7 C14 1.408(6)
C8 C9 1.390(7)
C8 C13 1.413(7)
C9 H9 0.9300
C9 C10 1.370(9)
C10 H10 0.9300
C10 C11 1.366(10)
C11 H11 0.9300
C11 C12 1.388(9)
C12 H12 0.9300
C12 C13 1.395(7)
C13 C14 1.435(6)
C14 C15 1.386(6)
C15 H15 0.9300
C16 C17 1.389(8)
C16 C21 1.343(8)
C17 H17 0.9300
C17 C18 1.384(9)
C18 H18 0.9300
C18 C19 1.383(11)
C19 H19 0.9300
C19 C20 1.299(9)
C20 H20 0.9300
C20 C21 1.386(8)
C21 H21 0.9300
C22 H22A 0.9700
C22 H22B 0.9700
C22 C23 1.507(8)
C23 H23A 0.9600
C23 H23B 0.9600
C23 H23C 0.9600
C24 C25 1.385(6)
C24 C29 1.376(6)
C25 H25 0.9300
C25 C26 1.375(6)
C26 H26 0.9300
C26 C27 1.368(7)
C27 H27 0.9300
C27 C28 1.362(7)
C28 H28 0.9300
C28 C29 1.391(7)
C29 H29 0.9300
C30 C31 1.391(6)
C30 C35 1.391(6)
C31 H31 0.9300
C31 C32 1.388(7)
C32 H32 0.9300
C32 C33 1.369(8)
C33 H33 0.9300
C33 C34 1.370(8)
C34 H34 0.9300
C34 C35 1.383(7)
C35 H35 0.9300
C36 C37 1.388(6)
C36 C41 1.377(6)
C37 H37 0.9300
C37 C38 1.373(7)
C38 H38 0.9300
C38 C39 1.372(8)
C39 H39 0.9300
C39 C40 1.363(7)
C40 H40 0.9300
C40 C41 1.389(6)
C41 H41 0.9300
C42 C43 1.369(6)
C42 C47 1.375(6)
C43 H43 0.9300
C43 C44 1.386(8)
C44 H44 0.9300
C44 C45 1.363(8)
C45 H45 0.9300
C45 C46 1.344(8)
C46 H46 0.9300
C46 C47 1.380(7)
C47 H47 0.9300
C48 C49 1.390(7)
C48 C53 1.376(6)
C49 H49 0.9300
C49 C50 1.359(8)
C50 H50 0.9300
C50 C51 1.364(8)
C51 H51 0.9300
C51 C52 1.359(8)
C52 H52 0.9300
C52 C53 1.385(7)
C53 H53 0.9300
C54 C55 1.375(7)
C54 C59 1.369(7)
C55 H55 0.9300
C55 C56 1.406(7)
C56 H56 0.9300
C56 C57 1.342(9)
C57 H57 0.9300
C57 C58 1.368(9)
C58 H58 0.9300
C58 C59 1.390(8)
C59 H59 0.9300
N5 C61 1.091(16)
C60 H60A 0.9600
C60 H60B 0.9600
C60 H60C 0.9600
C60 C61 1.508(16)

loop_
_geom_hbond_atom_site_label_D
_geom_hbond_atom_site_label_H
_geom_hbond_atom_site_label_A
_geom_hbond_distance_DH
_geom_hbond_distance_HA
_geom_hbond_distance_DA
_geom_hbond_angle_DHA
C21 H21 N2 0.93 2.45 2.958(7) 114.7
C53 H53 S1 0.93 2.75 3.517(5) 140.7
